data_4501055
loop_
_publ_author_name
'Dey, Sandeep Kumar'
'Das, Gopal'

_publ_section_title
;
 Fluoride Selectivity Induced Transformation of Charged Anion Complexes
 into Unimolecular Capsule of a \p-Acidic Triamide Receptor Stabilized by
 Strong N--H&#x00B7;&#x00B7;&#x00B7;F--and
 C--H&#x00B7;&#x00B7;&#x00B7;F--Hydrogen Bonds
;
_journal_issue 10
_journal_name_full 'Crystal Growth &amp; Design'
_journal_page_first 4463
_journal_paper_doi 10.1021/cg200679x
_journal_volume 11
_journal_year 2011
_chemical_formula_sum 'C29 H33 Cl N10 O22 S'
_chemical_formula_weight 941.17
_chemical_name_systematic
; 
 ? 
;
_space_group_IT_number 2
_symmetry_cell_setting triclinic
_symmetry_space_group_name_Hall '-P 1'
_symmetry_space_group_name_H-M 'P -1'
_atom_sites_solution_hydrogens geom
_atom_sites_solution_primary direct
_atom_sites_solution_secondary difmap
_audit_creation_method SHELXL-97
_cell_angle_alpha 100.305(4)
_cell_angle_beta 106.260(4)
_cell_angle_gamma 94.657(5)
_cell_formula_units_Z 2
_cell_length_a 11.2376(9)
_cell_length_b 11.5873(10)
_cell_length_c 16.4312(12)
_cell_measurement_reflns_used 8233
_cell_measurement_temperature 298(2)
_cell_measurement_theta_max 21.42
_cell_measurement_theta_min 3.15
_cell_volume 2001.2(3)
_computing_cell_refinement 'Bruker SMART'
_computing_data_collection 'Bruker SMART'
_computing_data_reduction 'Bruker SAINT'
_computing_molecular_graphics 'Bruker SHELXTL'
_computing_publication_material 'Bruker SHELXTL'
_computing_structure_refinement 'SHELXL-97 (Sheldrick, 1997)'
_computing_structure_solution 'SHELXS-97 (Sheldrick, 1990)'
_diffrn_ambient_temperature 298(2)
_diffrn_measured_fraction_theta_full 0.985
_diffrn_measured_fraction_theta_max 0.985
_diffrn_measurement_device_type 'CCD area detector'
_diffrn_measurement_method 'phi and omega scans'
_diffrn_radiation_monochromator graphite
_diffrn_radiation_source 'fine-focus sealed tube'
_diffrn_radiation_type MoK\a
_diffrn_radiation_wavelength 0.71073
_diffrn_reflns_av_R_equivalents 0.0103
_diffrn_reflns_av_sigmaI/netI 0.0340
_diffrn_reflns_limit_h_max 15
_diffrn_reflns_limit_h_min -14
_diffrn_reflns_limit_k_max 14
_diffrn_reflns_limit_k_min -15
_diffrn_reflns_limit_l_max 21
_diffrn_reflns_limit_l_min -21
_diffrn_reflns_number 25763
_diffrn_reflns_theta_full 28.39
_diffrn_reflns_theta_max 28.39
_diffrn_reflns_theta_min 1.80
_exptl_absorpt_coefficient_mu 0.247
_exptl_absorpt_correction_T_max 0.933
_exptl_absorpt_correction_T_min 0.888
_exptl_absorpt_correction_type multi-scan
_exptl_absorpt_process_details SADABS
_exptl_crystal_colour colorless
_exptl_crystal_density_diffrn 1.562
_exptl_crystal_density_method 'not measured'
_exptl_crystal_description rectangular
_exptl_crystal_F_000 972
_exptl_crystal_size_max 0.48
_exptl_crystal_size_mid 0.40
_exptl_crystal_size_min 0.28
_refine_diff_density_max 1.099
_refine_diff_density_min -1.275
_refine_diff_density_rms 0.106
_refine_ls_extinction_method none
_refine_ls_goodness_of_fit_ref 0.919
_refine_ls_hydrogen_treatment none
_refine_ls_matrix_type full
_refine_ls_number_parameters 594
_refine_ls_number_reflns 9585
_refine_ls_number_restraints 8
_refine_ls_restrained_S_all 1.035
_refine_ls_R_factor_all 0.1163
_refine_ls_R_factor_gt 0.0919
_refine_ls_shift/su_max 0.011
_refine_ls_shift/su_mean 0.007
_refine_ls_structure_factor_coef Fsqd
_refine_ls_weighting_details 'calc w=1/[\s^2^(Fo^2^)+(0.3000P)^2^+0.0000P] where P=(Fo^2^+2Fc^2^)/3'
_refine_ls_weighting_scheme calc
_refine_ls_wR_factor_gt 0.2070
_refine_ls_wR_factor_ref 0.2428
_reflns_number_gt 6198
_reflns_number_total 9585
_reflns_threshold_expression >2sigma(I)
_cod_data_source_file cg200679x_si_001.cif
_cod_data_source_block Amide-ClO4
_cod_depositor_comments
;
The following automatic conversions were performed:

'_symmetry_cell_setting' value 'Triclinic' changed to 'triclinic'
according to /home/saulius/struct/CIF-dictionaries/cif_core.dic
dictionary named 'cif_core.dic' version 2.4.1 from 2010-06-29.

Automatic conversion script
Id: cif_fix_values 1715 2011-07-08 13:25:40Z adriana 
;
_cod_original_sg_symbol_H-M P-1
_cod_database_code 4501055

loop_
_symmetry_equiv_pos_as_xyz
'x, y, z'
'-x, -y, -z'

loop_
_atom_site_label
_atom_site_type_symbol
_atom_site_fract_x
_atom_site_fract_y
_atom_site_fract_z
_atom_site_U_iso_or_equiv
_atom_site_adp_type
_atom_site_occupancy
_atom_site_symmetry_multiplicity
_atom_site_calc_flag
_atom_site_refinement_flags
Cl1 Cl 0.89142(10) 0.28021(10) 0.33977(7) 0.0645(3) Uani 1 1 d .
N1 N 0.8161(3) 0.4326(3) 0.71653(17) 0.0442(6) Uani 1 1 d .
C4 C 0.8448(3) 0.0515(3) 0.5699(2) 0.0450(7) Uani 1 1 d .
C3 C 0.8757(4) 0.1781(3) 0.6137(2) 0.0475(8) Uani 1 1 d .
C9 C 0.8190(4) -0.0283(3) 0.6193(2) 0.0489(8) Uani 1 1 d .
H9 H 0.8227 -0.0011 0.6768 0.059 Uiso 1 1 calc R
C8 C 0.7884(3) -0.1465(3) 0.5826(3) 0.0498(8) Uani 1 1 d .
C7 C 0.7824(4) -0.1923(4) 0.4986(3) 0.0548(9) Uani 1 1 d .
H7 H 0.7606 -0.2729 0.4745 0.066 Uiso 1 1 calc R
C5 C 0.8404(4) 0.0076(3) 0.4839(2) 0.0489(8) Uani 1 1 d .
H5 H 0.8573 0.0585 0.4495 0.059 Uiso 1 1 calc R
C6 C 0.8104(4) -0.1122(4) 0.4515(2) 0.0523(9) Uani 1 1 d .
C1 C 0.8382(4) 0.4488(3) 0.6314(2) 0.0531(9) Uani 1 1 d .
H1A H 0.7611 0.4211 0.5845 0.064 Uiso 1 1 calc R
H1B H 0.8601 0.5326 0.6345 0.064 Uiso 1 1 calc R
C2 C 0.9399(4) 0.3837(4) 0.6112(3) 0.0597(10) Uani 1 1 d .
H2A H 0.9745 0.4229 0.5738 0.072 Uiso 1 1 calc R
H2B H 1.0064 0.3892 0.6648 0.072 Uiso 1 1 calc R
N2 N 0.9001(4) 0.2583(3) 0.5692(2) 0.0558(8) Uani 1 1 d .
N3 N 0.7582(3) -0.2271(3) 0.6362(3) 0.0642(9) Uani 1 1 d .
N4 N 0.8066(5) -0.1577(4) 0.3609(2) 0.0730(11) Uani 1 1 d .
O1 O 0.8791(3) 0.2081(3) 0.69068(17) 0.0637(8) Uani 1 1 d .
O2 O 0.7844(4) -0.1925(4) 0.7136(3) 0.0844(11) Uani 1 1 d .
O3 O 0.7040(4) -0.3260(4) 0.5980(3) 0.0952(12) Uani 1 1 d .
O5 O 0.7724(7) -0.2599(4) 0.3294(3) 0.128(2) Uani 1 1 d .
O4 O 0.8443(6) -0.0903(5) 0.3234(2) 0.1107(16) Uani 1 1 d .
C13 C 0.5405(3) 0.0259(3) 0.6909(2) 0.0430(7) Uani 1 1 d .
C15 C 0.5726(3) -0.0620(3) 0.8149(2) 0.0410(7) Uani 1 1 d .
C14 C 0.5814(3) 0.0371(3) 0.7803(2) 0.0427(7) Uani 1 1 d .
H14 H 0.6145 0.1109 0.8165 0.051 Uiso 1 1 calc R
C18 C 0.4922(3) -0.0865(3) 0.6384(2) 0.0475(8) Uani 1 1 d .
H18 H 0.4638 -0.0964 0.5784 0.057 Uiso 1 1 calc R
C17 C 0.4872(3) -0.1830(3) 0.6770(2) 0.0471(8) Uani 1 1 d .
C16 C 0.5272(3) -0.1741(3) 0.7657(2) 0.0445(7) Uani 1 1 d .
H16 H 0.5237 -0.2400 0.7905 0.053 Uiso 1 1 calc R
C12 C 0.5382(3) 0.1296(4) 0.6471(2) 0.0489(8) Uani 1 1 d .
C10 C 0.6836(4) 0.4438(4) 0.7146(3) 0.0536(9) Uani 1 1 d .
H10A H 0.6615 0.5151 0.6942 0.064 Uiso 1 1 calc R
H10B H 0.6787 0.4536 0.7734 0.064 Uiso 1 1 calc R
C11 C 0.5886(4) 0.3406(4) 0.6583(3) 0.0632(11) Uani 1 1 d .
H11A H 0.5052 0.3624 0.6506 0.076 Uiso 1 1 calc R
H11B H 0.6012 0.3224 0.6016 0.076 Uiso 1 1 calc R
N7 N 0.6113(3) -0.0470(3) 0.91021(19) 0.0467(7) Uani 1 1 d .
N5 N 0.5975(3) 0.2345(3) 0.6960(2) 0.0597(9) Uani 1 1 d .
N6 N 0.4382(3) -0.3025(4) 0.6224(2) 0.0628(9) Uani 1 1 d .
O9 O 0.6651(3) 0.0487(3) 0.95338(17) 0.0622(8) Uani 1 1 d .
O10 O 0.5881(3) -0.1316(3) 0.94076(19) 0.0649(8) Uani 1 1 d .
O6 O 0.4774(4) 0.1189(3) 0.5708(2) 0.0767(10) Uani 1 1 d .
O8 O 0.4510(4) -0.3866(3) 0.6566(2) 0.0778(9) Uani 1 1 d .
O7 O 0.3888(5) -0.3087(4) 0.5452(2) 0.1001(14) Uani 1 1 d .
C22 C 0.9970(3) 0.1753(3) 0.87888(18) 0.0350(6) Uani 1 1 d .
C21 C 0.9216(3) 0.2768(3) 0.87445(19) 0.0389(7) Uani 1 1 d .
C26 C 1.0049(3) -0.0269(3) 0.88866(18) 0.0372(6) Uani 1 1 d .
C27 C 0.9399(3) 0.0688(3) 0.88718(18) 0.0365(6) Uani 1 1 d .
H27 H 0.8591 0.0623 0.8917 0.044 Uiso 1 1 calc R
C23 C 1.1182(3) 0.1829(3) 0.8721(2) 0.0416(7) Uani 1 1 d .
H23 H 1.1578 0.2536 0.8669 0.050 Uiso 1 1 calc R
C25 C 1.1249(3) -0.0227(3) 0.8807(2) 0.0427(7) Uani 1 1 d .
H25 H 1.1668 -0.0887 0.8804 0.051 Uiso 1 1 calc R
C24 C 1.1784(3) 0.0842(3) 0.8732(2) 0.0429(7) Uani 1 1 d .
C19 C 0.9047(4) 0.5223(3) 0.7914(2) 0.0511(8) Uani 1 1 d .
H19A H 0.8733 0.5980 0.7933 0.061 Uiso 1 1 calc R
H19B H 0.9855 0.5322 0.7812 0.061 Uiso 1 1 calc R
C20 C 0.9224(4) 0.4888(3) 0.8786(2) 0.0516(9) Uani 1 1 d .
H20A H 0.9710 0.5548 0.9241 0.062 Uiso 1 1 calc R
H20B H 0.8412 0.4737 0.8874 0.062 Uiso 1 1 calc R
N9 N 0.9465(3) -0.1382(3) 0.90077(18) 0.0451(7) Uani 1 1 d .
N8 N 0.9855(3) 0.3843(3) 0.88554(19) 0.0450(7) Uani 1 1 d .
N10 N 1.3057(3) 0.0918(4) 0.8659(2) 0.0589(9) Uani 1 1 d .
O11 O 0.8071(2) 0.2593(2) 0.85929(17) 0.0506(6) Uani 1 1 d .
O13 O 1.0090(3) -0.2190(2) 0.9082(2) 0.0650(8) Uani 1 1 d .
O12 O 0.8402(3) -0.1432(3) 0.9061(2) 0.0641(8) Uani 1 1 d .
O14 O 1.3591(3) 0.1893(4) 0.8684(3) 0.0834(11) Uani 1 1 d .
O15 O 1.3523(3) -0.0001(4) 0.8585(3) 0.0849(11) Uani 1 1 d .
O16 O 0.8312(15) 0.3472(19) 0.2983(11) 0.374(12) Uani 1 1 d .
O17 O 0.9922(8) 0.3210(10) 0.4179(4) 0.184(4) Uani 1 1 d .
O18 O 0.8072(7) 0.2129(7) 0.3631(6) 0.167(3) Uani 1 1 d .
O19 O 0.9524(9) 0.2431(10) 0.2823(4) 0.203(4) Uani 1 1 d .
O20 O 0.3218(5) 0.3809(5) 0.0964(3) 0.0999(13) Uani 1 1 d D
S1 S 0.64457(17) 0.45659(19) 0.06230(15) 0.1103(6) Uani 1 1 d .
C28 C 0.6349(8) 0.4975(7) 0.1662(5) 0.115(2) Uani 1 1 d .
H28A H 0.7124 0.4902 0.2071 0.173 Uiso 1 1 calc R
H28B H 0.5680 0.4468 0.1730 0.173 Uiso 1 1 calc R
H28C H 0.6189 0.5781 0.1762 0.173 Uiso 1 1 calc R
C29 C 0.6784(10) 0.3139(7) 0.0643(9) 0.166(5) Uani 1 1 d .
H29A H 0.7490 0.3021 0.0432 0.249 Uiso 1 1 calc R
H29B H 0.6073 0.2582 0.0280 0.249 Uiso 1 1 calc R
H29C H 0.6976 0.3020 0.1226 0.249 Uiso 1 1 calc R
O21 O 0.7566(4) 0.5304(4) 0.0587(3) 0.0903(11) Uani 1 1 d .
H1N H 0.840(3) 0.348(4) 0.715(2) 0.037(9) Uiso 1 1 d .
H8N H 1.054(4) 0.394(3) 0.899(2) 0.031(9) Uiso 1 1 d .
H2N H 0.892(4) 0.227(4) 0.515(3) 0.041(9) Uiso 1 1 d .
H5N H 0.659(4) 0.235(4) 0.754(3) 0.050(11) Uiso 1 1 d .
O22 O 0.7423(3) 0.4450(4) 0.1169(3) 0.1069(17) Uani 1 1 d .
H1O H 0.308(12) 0.380(12) 0.038(4) 0.25(5) Uiso 1 1 d D
H2O H 0.271(9) 0.309(6) 0.079(8) 0.17(5) Uiso 1 1 d D

loop_
_atom_site_aniso_label
_atom_site_aniso_U_11
_atom_site_aniso_U_22
_atom_site_aniso_U_33
_atom_site_aniso_U_23
_atom_site_aniso_U_13
_atom_site_aniso_U_12
Cl1 0.0686(6) 0.0699(7) 0.0629(6) 0.0265(5) 0.0268(5) 0.0021(5)
N1 0.0584(16) 0.0322(15) 0.0393(14) 0.0104(10) 0.0089(12) 0.0059(12)
C4 0.0526(18) 0.0436(19) 0.0428(17) 0.0125(14) 0.0174(14) 0.0117(14)
C3 0.060(2) 0.045(2) 0.0402(16) 0.0106(13) 0.0170(14) 0.0083(15)
C9 0.0573(19) 0.049(2) 0.0494(18) 0.0161(15) 0.0233(15) 0.0181(16)
C8 0.0468(18) 0.047(2) 0.063(2) 0.0224(16) 0.0201(15) 0.0130(15)
C7 0.054(2) 0.039(2) 0.069(2) 0.0078(16) 0.0159(17) 0.0095(15)
C5 0.059(2) 0.049(2) 0.0408(17) 0.0108(14) 0.0167(14) 0.0086(16)
C6 0.057(2) 0.050(2) 0.0456(18) 0.0028(15) 0.0123(15) 0.0103(16)
C1 0.075(2) 0.044(2) 0.0409(17) 0.0174(14) 0.0142(16) 0.0053(17)
C2 0.078(3) 0.044(2) 0.061(2) 0.0108(17) 0.030(2) -0.0005(18)
N2 0.083(2) 0.0451(18) 0.0450(16) 0.0117(13) 0.0278(15) 0.0042(15)
N3 0.062(2) 0.048(2) 0.098(3) 0.0339(19) 0.0346(19) 0.0176(16)
N4 0.100(3) 0.063(3) 0.0499(19) -0.0018(17) 0.0200(19) 0.014(2)
O1 0.112(2) 0.0448(15) 0.0424(13) 0.0127(11) 0.0310(14) 0.0199(15)
O2 0.096(3) 0.097(3) 0.084(2) 0.048(2) 0.043(2) 0.018(2)
O3 0.105(3) 0.056(2) 0.142(4) 0.039(2) 0.053(3) 0.014(2)
O5 0.212(6) 0.073(3) 0.075(3) -0.024(2) 0.034(3) -0.003(3)
O4 0.173(5) 0.105(3) 0.054(2) 0.000(2) 0.049(2) 0.009(3)
C13 0.0372(15) 0.050(2) 0.0440(16) 0.0155(14) 0.0121(12) 0.0058(13)
C15 0.0341(14) 0.053(2) 0.0386(15) 0.0127(13) 0.0136(11) 0.0067(13)
C14 0.0353(14) 0.0463(19) 0.0444(16) 0.0110(13) 0.0084(12) 0.0027(13)
C18 0.0427(16) 0.054(2) 0.0428(17) 0.0126(14) 0.0076(13) 0.0032(14)
C17 0.0441(16) 0.049(2) 0.0464(17) 0.0073(14) 0.0134(13) 0.0005(14)
C16 0.0374(15) 0.048(2) 0.0485(17) 0.0138(14) 0.0132(13) 0.0017(13)
C12 0.0446(17) 0.053(2) 0.0477(18) 0.0167(15) 0.0073(14) 0.0074(15)
C10 0.059(2) 0.048(2) 0.059(2) 0.0202(16) 0.0181(17) 0.0123(16)
C11 0.063(2) 0.059(3) 0.061(2) 0.0279(19) -0.0010(18) 0.0024(19)
N7 0.0430(14) 0.0553(19) 0.0425(14) 0.0140(13) 0.0122(11) 0.0051(13)
N5 0.0630(19) 0.056(2) 0.0517(17) 0.0232(15) 0.0021(15) -0.0091(15)
N6 0.0602(19) 0.066(2) 0.0546(19) 0.0045(16) 0.0150(15) -0.0057(17)
O9 0.0773(19) 0.0597(18) 0.0433(13) 0.0093(12) 0.0120(12) -0.0018(14)
O10 0.0752(19) 0.068(2) 0.0537(15) 0.0256(14) 0.0172(13) -0.0001(15)
O6 0.096(2) 0.069(2) 0.0516(15) 0.0237(14) -0.0049(15) 0.0046(17)
O8 0.095(2) 0.0487(19) 0.081(2) 0.0085(16) 0.0185(18) 0.0010(16)
O7 0.138(4) 0.085(3) 0.0481(17) -0.0012(16) 0.0032(19) -0.030(2)
C22 0.0410(15) 0.0336(15) 0.0295(13) 0.0069(10) 0.0092(11) 0.0041(12)
C21 0.0436(16) 0.0384(17) 0.0328(14) 0.0088(11) 0.0070(11) 0.0069(13)
C26 0.0466(16) 0.0318(15) 0.0301(13) 0.0061(11) 0.0079(11) 0.0027(12)
C27 0.0381(14) 0.0370(16) 0.0342(14) 0.0086(11) 0.0102(11) 0.0039(12)
C23 0.0439(16) 0.0452(18) 0.0362(15) 0.0115(13) 0.0122(12) 0.0012(13)
C25 0.0494(17) 0.0444(18) 0.0358(15) 0.0079(12) 0.0137(13) 0.0140(14)
C24 0.0435(16) 0.053(2) 0.0348(14) 0.0109(13) 0.0144(12) 0.0103(14)
C19 0.069(2) 0.0304(17) 0.0468(18) 0.0083(13) 0.0077(16) -0.0002(15)
C20 0.074(2) 0.0333(18) 0.0423(17) 0.0042(13) 0.0114(16) 0.0096(16)
N9 0.0581(17) 0.0349(15) 0.0392(13) 0.0079(11) 0.0110(12) 0.0022(12)
N8 0.0518(18) 0.0316(15) 0.0468(15) 0.0091(11) 0.0074(13) 0.0023(12)
N10 0.0497(17) 0.079(3) 0.0582(18) 0.0219(17) 0.0257(14) 0.0147(17)
O11 0.0446(13) 0.0448(14) 0.0610(15) 0.0117(11) 0.0126(11) 0.0090(10)
O13 0.087(2) 0.0342(15) 0.0805(19) 0.0176(13) 0.0304(16) 0.0146(14)
O12 0.0616(17) 0.0505(17) 0.083(2) 0.0246(14) 0.0229(14) -0.0010(13)
O14 0.0553(17) 0.097(3) 0.117(3) 0.047(2) 0.0419(18) 0.0060(17)
O15 0.070(2) 0.095(3) 0.110(3) 0.024(2) 0.052(2) 0.0357(19)
O16 0.329(19) 0.53(3) 0.39(2) 0.36(2) 0.107(17) 0.22(2)
O17 0.174(6) 0.285(10) 0.087(3) 0.030(5) 0.023(4) 0.085(7)
O18 0.158(6) 0.146(5) 0.226(7) 0.069(5) 0.095(5) -0.026(4)
O19 0.190(7) 0.307(12) 0.109(4) -0.013(6) 0.086(5) 0.003(7)
O20 0.112(3) 0.082(3) 0.097(3) 0.007(2) 0.023(3) 0.020(3)
S1 0.0847(10) 0.1061(14) 0.1368(15) 0.0443(11) 0.0213(10) -0.0051(9)
C28 0.124(6) 0.103(5) 0.125(6) 0.023(4) 0.055(5) -0.006(4)
C29 0.177(9) 0.062(5) 0.281(14) 0.020(6) 0.121(10) -0.016(5)
O21 0.079(2) 0.074(2) 0.118(3) 0.034(2) 0.025(2) -0.0112(18)
O22 0.0585(19) 0.111(3) 0.153(4) 0.086(3) 0.005(2) -0.0151(19)

loop_
_atom_type_symbol
_atom_type_description
_atom_type_scat_dispersion_real
_atom_type_scat_dispersion_imag
_atom_type_scat_source
C C 0.0033 0.0016 'International Tables Vol C Tables 4.2.6.8 and 6.1.1.4'
H H 0.0000 0.0000 'International Tables Vol C Tables 4.2.6.8 and 6.1.1.4'
N N 0.0061 0.0033 'International Tables Vol C Tables 4.2.6.8 and 6.1.1.4'
O O 0.0106 0.0060 'International Tables Vol C Tables 4.2.6.8 and 6.1.1.4'
S S 0.1246 0.1234 'International Tables Vol C Tables 4.2.6.8 and 6.1.1.4'
Cl Cl 0.1484 0.1585 'International Tables Vol C Tables 4.2.6.8 and 6.1.1.4'

loop_
_geom_angle_atom_site_label_1
_geom_angle_atom_site_label_2
_geom_angle_atom_site_label_3
_geom_angle
O16 Cl1 O19 96.5(9)
O16 Cl1 O18 106.0(9)
O19 Cl1 O18 126.7(6)
O16 Cl1 O17 123.7(12)
O19 Cl1 O17 101.8(5)
O18 Cl1 O17 104.2(5)
C10 N1 C19 110.0(3)
C10 N1 C1 111.2(3)
C19 N1 C1 110.1(3)
C9 C4 C5 118.8(3)
C9 C4 C3 116.7(3)
C5 C4 C3 124.5(3)
O1 C3 N2 121.1(4)
O1 C3 C4 119.8(3)
N2 C3 C4 119.1(3)
C8 C9 C4 119.8(3)
C9 C8 C7 123.0(4)
C9 C8 N3 118.0(4)
C7 C8 N3 119.0(4)
C8 C7 C6 116.3(4)
C6 C5 C4 118.4(3)
C5 C6 C7 123.7(3)
C5 C6 N4 118.1(4)
C7 C6 N4 118.2(4)
C2 C1 N1 113.0(3)
N2 C2 C1 114.8(4)
C3 N2 C2 121.2(3)
O2 N3 O3 123.6(4)
O2 N3 C8 119.6(4)
O3 N3 C8 116.8(4)
O5 N4 O4 122.6(5)
O5 N4 C6 119.4(5)
O4 N4 C6 117.9(4)
C14 C13 C18 118.7(3)
C14 C13 C12 123.4(3)
C18 C13 C12 117.7(3)
C16 C15 C14 123.6(3)
C16 C15 N7 117.9(3)
C14 C15 N7 118.4(3)
C15 C14 C13 119.4(3)
C17 C18 C13 119.1(3)
C16 C17 C18 123.2(3)
C16 C17 N6 117.1(3)
C18 C17 N6 119.7(3)
C15 C16 C17 115.8(3)
O6 C12 N5 121.7(4)
O6 C12 C13 120.7(4)
N5 C12 C13 117.4(3)
N1 C10 C11 114.9(3)
N5 C11 C10 112.1(3)
O9 N7 O10 124.0(3)
O9 N7 C15 117.8(3)
O10 N7 C15 118.2(3)
C12 N5 C11 119.5(3)
O8 N6 O7 124.8(4)
O8 N6 C17 118.2(3)
O7 N6 C17 117.0(4)
C27 C22 C23 119.5(3)
C27 C22 C21 117.6(3)
C23 C22 C21 123.0(3)
O11 C21 N8 123.0(3)
O11 C21 C22 120.6(3)
N8 C21 C22 116.4(3)
C27 C26 C25 122.9(3)
C27 C26 N9 119.0(3)
C25 C26 N9 118.1(3)
C26 C27 C22 119.0(3)
C24 C23 C22 119.1(3)
C24 C25 C26 116.3(3)
C25 C24 C23 123.2(3)
C25 C24 N10 117.6(3)
C23 C24 N10 119.2(3)
N1 C19 C20 113.8(3)
N8 C20 C19 112.4(3)
O12 N9 O13 123.7(3)
O12 N9 C26 118.4(3)
O13 N9 C26 117.9(3)
C21 N8 C20 121.6(3)
O14 N10 O15 124.2(4)
O14 N10 C24 118.1(4)
O15 N10 C24 117.8(4)
O22 S1 O21 67.2(2)
O22 S1 C28 68.9(4)
O21 S1 C28 106.6(3)
O22 S1 C29 62.9(5)
O21 S1 C29 108.7(4)
C28 S1 C29 99.2(5)

loop_
_geom_bond_atom_site_label_1
_geom_bond_atom_site_label_2
_geom_bond_distance
Cl1 O16 1.242(10)
Cl1 O19 1.346(7)
Cl1 O18 1.357(6)
Cl1 O17 1.427(7)
N1 C10 1.497(5)
N1 C19 1.508(4)
N1 C1 1.528(4)
C4 C9 1.397(5)
C4 C5 1.400(5)
C4 C3 1.480(5)
C3 O1 1.239(4)
C3 N2 1.337(5)
C9 C8 1.367(6)
C8 C7 1.369(6)
C8 N3 1.474(5)
C7 C6 1.381(6)
C5 C6 1.372(6)
C6 N4 1.475(5)
C1 C2 1.499(6)
C2 N2 1.467(5)
N3 O2 1.205(6)
N3 O3 1.222(6)
N4 O5 1.189(6)
N4 O4 1.197(6)
C13 C14 1.389(5)
C13 C18 1.398(5)
C13 C12 1.505(5)
C15 C16 1.374(5)
C15 C14 1.378(5)
C15 N7 1.476(4)
C18 C17 1.386(5)
C17 C16 1.380(5)
C17 N6 1.476(5)
C12 O6 1.227(4)
C12 N5 1.336(5)
C10 C11 1.507(6)
C11 N5 1.471(5)
N7 O9 1.212(4)
N7 O10 1.220(4)
N6 O8 1.209(5)
N6 O7 1.221(5)
C22 C27 1.391(4)
C22 C23 1.395(4)
C22 C21 1.504(4)
C21 O11 1.232(4)
C21 N8 1.342(5)
C26 C27 1.377(4)
C26 C25 1.389(5)
C26 N9 1.471(4)
C23 C24 1.375(5)
C25 C24 1.373(5)
C24 N10 1.466(5)
C19 C20 1.516(5)
C20 N8 1.458(5)
N9 O12 1.219(4)
N9 O13 1.219(4)
N10 O14 1.224(5)
N10 O15 1.225(5)
S1 O22 1.243(4)
S1 O21 1.485(4)
S1 C28 1.724(8)
S1 C29 1.731(9)
